data_4511014
loop_
_publ_author_name
'White, Nicholas G.'
'Serpell, Christopher J.'
'Beer, Paul D.'

_publ_section_title
;
 Structural Study of Triazole and Amide Containing Anion-Templated
 Pseudorotaxanes
;
_journal_issue 7
_journal_name_full 'Crystal Growth &amp; Design'
_journal_page_first 3472
_journal_paper_doi 10.1021/cg500420u
_journal_volume 14
_journal_year 2014
_chemical_absolute_configuration unk
_chemical_compound_source synthesized
_chemical_formula_moiety
;
2(C36 H46 N2 O9), 2(C20 H34 N3 O2), 2(NO3), 0.5(C4 H10 O)
;
_chemical_formula_sum 'C114 H165 N12 O28.5'
_chemical_formula_weight 2159.64
_space_group_IT_number 4
_symmetry_cell_setting monoclinic
_symmetry_space_group_name_Hall 'P 2yb'
_symmetry_space_group_name_H-M 'P 1 21 1'
_atom_sites_solution_hydrogens difmap
_atom_sites_solution_primary other
_cell_angle_alpha 90
_cell_angle_beta 95.8673(18)
_cell_angle_gamma 90
_cell_formula_units_Z 2
_cell_length_a 10.9110(2)
_cell_length_b 34.4444(4)
_cell_length_c 16.7589(3)
_cell_measurement_reflns_used 27809
_cell_measurement_temperature 100
_cell_measurement_theta_max 26.4
_cell_measurement_theta_min 1.72
_cell_volume 6265.38(18)
_computing_cell_refinement 'CrysAlis Pro (Oxford Diffraction, 2010)'
_computing_data_collection 'Crystal Clear (Rigaku, 1997--2002)'
_computing_data_reduction 'CrysAlis Pro (Oxford Diffraction, 2010)'
_computing_publication_material 'CRYSTALS (Betteridge et al., 2003)'
_computing_structure_refinement 'CRYSTALS (Betteridge et al., 2003)'
_computing_structure_solution 'Superflip (Palatinus & Chapuis, 2007)'
_diffrn_ambient_temperature 100
_diffrn_measured_fraction_theta_full 0.918
_diffrn_measured_fraction_theta_max 0.885
_diffrn_measurement_device Area
_diffrn_measurement_device_type synchrotron
_diffrn_measurement_method \w
_diffrn_radiation_monochromator synchrotron
_diffrn_radiation_type synchrotron
_diffrn_radiation_wavelength 0.68890
_diffrn_reflns_av_R_equivalents 0.0629
_diffrn_reflns_limit_h_max 12
_diffrn_reflns_limit_h_min -12
_diffrn_reflns_limit_k_max 44
_diffrn_reflns_limit_k_min 0
_diffrn_reflns_limit_l_max 20
_diffrn_reflns_limit_l_min 0
_diffrn_reflns_number 75327
_diffrn_reflns_theta_full 25.042
_diffrn_reflns_theta_max 26.360
_diffrn_reflns_theta_min 1.907
_diffrn_standards_number 0
_exptl_absorpt_coefficient_mu 0.082
_exptl_absorpt_correction_T_max 1.00
_exptl_absorpt_correction_T_min 0.78
_exptl_absorpt_correction_type multi-scan
_exptl_absorpt_process_details 'CrysAlis Pro (Oxford Diffraction, 2010)'
_exptl_crystal_colour colourless
_exptl_crystal_density_diffrn 1.145
_exptl_crystal_density_method 'not measured'
_exptl_crystal_description plate
_exptl_crystal_F_000 2322
_exptl_crystal_size_max 0.30
_exptl_crystal_size_mid 0.05
_exptl_crystal_size_min 0.04
_refine_diff_density_max 1.00
_refine_diff_density_min -0.45
_refine_ls_extinction_method None
_refine_ls_goodness_of_fit_ref 1.0478
_refine_ls_hydrogen_treatment constr
_refine_ls_matrix_type full
_refine_ls_number_parameters 1416
_refine_ls_number_reflns 12451
_refine_ls_number_restraints 554
_refine_ls_R_factor_all 0.1148
_refine_ls_R_factor_gt 0.1016
_refine_ls_shift/su_max 0.0002642
_refine_ls_shift/su_mean 0.0000560
_refine_ls_structure_factor_coef Fsqd
_refine_ls_weighting_details
;
 Method, part 1, Chebychev polynomial, (Watkin, 1994, Prince, 1982) 
 [weight] = 1.0/[A~0~*T~0~(x)+A~1~*T~1~(x) ... +A~n-1~]*T~n-1~(x)] 
 where A~i~ are the Chebychev coefficients listed below and x= Fcalc/Fmax 
 Method = Robust Weighting (Prince, 1982) 
 W = [weight] * [1-(deltaF/6*sigmaF)^2^]^2^ 
 A~i~ are: 
 0.200E+04 0.314E+04 0.168E+04 489. 
;
_refine_ls_weighting_scheme calc
_refine_ls_wR_factor_all 0.2394
_refine_ls_wR_factor_gt 0.2169
_refine_ls_wR_factor_ref 0.2388
_reflns_limit_h_max 12
_reflns_limit_h_min -12
_reflns_limit_k_max 44
_reflns_limit_k_min 0
_reflns_limit_l_max 20
_reflns_limit_l_min 0
_reflns_number_gt 10084
_reflns_number_total 12636
_reflns_threshold_expression I>2.0\s(I)
_oxford_diffrn_Wilson_B_factor 4.22
_oxford_diffrn_Wilson_scale 0.09
_oxford_refine_ls_r_factor_ref 0.1139
_oxford_refine_ls_scale 3.96(6)
_oxford_reflns_number_all 12489
_oxford_reflns_threshold_expression_ref I>-3.0\s(I)
_cod_data_source_file cg500420u_si_001.cif
_cod_data_source_block 1.NO3.3
_cod_depositor_comments
;
The following automatic conversions were performed:

'_atom_sites_solution_primary' value 'Other' changed to 'other'
according to
/usr/data/users/saulius/crontab/automatic-downloads/rss-feeds/ACS/lib/dictionaries/cif_core.dic
dictionary named 'cif_core.dic' version 2.4.2 from 2011-04-26.

Automatic conversion script
Id: cif_fix_values 2281 2013-09-26 08:29:07Z andrius 

 Adding full bibliography for 4511009--4511017.cif.
;
_cod_original_sg_symbol_H-M 'P 21 '
_cod_database_code 4511014

loop_
_symmetry_equiv_pos_as_xyz
x,y,z
-x,y+1/2,-z

loop_
_atom_site_label
_atom_site_type_symbol
_atom_site_fract_x
_atom_site_fract_y
_atom_site_fract_z
_atom_site_U_iso_or_equiv
_atom_site_occupancy
_atom_site_adp_type
_atom_site_refinement_flags_posn
_atom_site_refinement_flags_adp
_atom_site_disorder_group
C1 C 0.7274(11) 0.5000(4) 0.3427(9) 0.0958 1.0000 Uani D . .
C2 C 0.9363(11) 0.4887(3) 0.4094(7) 0.0701 1.0000 Uani D . .
C3 C 0.9094(19) 0.5209(5) 0.2783(7) 0.1236 1.0000 Uani D . .
C4 C 0.8567(10) 0.5169(3) 0.3575(5) 0.0696 1.0000 Uani D . .
C5 C 0.8552(10) 0.5572(2) 0.3968(5) 0.0576 1.0000 Uani D . .
C6 C 0.9646(8) 0.5754(3) 0.4249(5) 0.0482 1.0000 Uani . . .
C7 C 0.9686(7) 0.6129(2) 0.4580(5) 0.0440 1.0000 Uani . . .
C8 C 0.8597(8) 0.6323(2) 0.4632(5) 0.0448 1.0000 Uani . . .
C9 C 0.7489(8) 0.6157(2) 0.4348(5) 0.0454 1.0000 Uani . . .
C10 C 0.7453(9) 0.5783(3) 0.4032(5) 0.0549 1.0000 Uani . . .
O11 O 1.1810(6) 0.6086(2) 0.5071(5) 0.0712 1.0000 Uani . . .
C12 C 1.0901(9) 0.6292(3) 0.4900(6) 0.0540 1.0000 Uani . . .
N13 N 1.0964(8) 0.6682(3) 0.4995(6) 0.0674 1.0000 Uani . . .
C14 C 1.2101(9) 0.6863(3) 0.5316(7) 0.0675 1.0000 Uani . . .
C15 C 1.2157(10) 0.7281(3) 0.5052(7) 0.0651 1.0000 Uani . . .
O16 O 1.2111(7) 0.72897(19) 0.4190(4) 0.0642 1.0000 Uani . . .
C17 C 1.2433(8) 0.7630(2) 0.3832(5) 0.0572 1.0000 Uani D . .
C18 C 1.2675(9) 0.7602(2) 0.3041(5) 0.0609 1.0000 Uani D . .
C19 C 1.3046(9) 0.7920(2) 0.2621(6) 0.0626 1.0000 Uani D . .
C20 C 1.3143(7) 0.8281(2) 0.3006(5) 0.0481 1.0000 Uani D . .
C21 C 1.2897(8) 0.8312(2) 0.3806(5) 0.0560 1.0000 Uani D . .
C22 C 1.2528(9) 0.7990(2) 0.4222(6) 0.0578 1.0000 Uani D . .
O23 O 1.3508(6) 0.86117(18) 0.2659(4) 0.0574 1.0000 Uani . . .
C24 C 1.3591(9) 0.8589(2) 0.1802(6) 0.0545 1.0000 Uani D . .
C25 C 1.3805(7) 0.8992(2) 0.1491(6) 0.0545 1.0000 Uani D . .
O26 O 1.2803(6) 0.92307(16) 0.1668(4) 0.0558 1.0000 Uani D . .
C27 C 1.2892(8) 0.9611(2) 0.1326(6) 0.0567 1.0000 Uani D . .
C28 C 1.1938(7) 0.9868(2) 0.1638(6) 0.0575 1.0000 Uani D . .
O29 O 1.0737(5) 0.97427(16) 0.1330(4) 0.0501 1.0000 Uani D . .
C30 C 0.9803(8) 0.9925(2) 0.1732(6) 0.0661 1.0000 Uani D . .
C31 C 0.8581(8) 0.9826(2) 0.1277(7) 0.0688 1.0000 Uani D . .
O32 O 0.8368(6) 0.94184(16) 0.1347(5) 0.0579 1.0000 Uani D . .
C33 C 0.7191(7) 0.9307(2) 0.0976(6) 0.0569 1.0000 Uani D . .
C34 C 0.7029(9) 0.8873(2) 0.1107(5) 0.0517 1.0000 Uani D . .
O35 O 0.7039(6) 0.88273(16) 0.1961(4) 0.0535 1.0000 Uani . . .
C36 C 0.6809(7) 0.8460(2) 0.2249(5) 0.0435 1.0000 Uani . . .
C37 C 0.6664(8) 0.8445(2) 0.3050(5) 0.0461 1.0000 Uani . . .
C38 C 0.6360(8) 0.8098(2) 0.3418(5) 0.0461 1.0000 Uani . . .
C39 C 0.6214(7) 0.7758(2) 0.2956(5) 0.0393 1.0000 Uani . . .
C40 C 0.6379(7) 0.7774(2) 0.2143(5) 0.0452 1.0000 Uani . . .
C41 C 0.6679(7) 0.8124(2) 0.1792(5) 0.0420 1.0000 Uani . . .
O42 O 0.5896(6) 0.74059(16) 0.3256(3) 0.0463 1.0000 Uani . . .
C43 C 0.5571(8) 0.7403(2) 0.4057(5) 0.0448 1.0000 Uani . . .
C44 C 0.5232(7) 0.6993(2) 0.4265(5) 0.0463 1.0000 Uani . . .
N45 N 0.6330(6) 0.6751(2) 0.4271(5) 0.0457 1.0000 Uani . . .
C46 C 0.6284(8) 0.6364(2) 0.4371(5) 0.0491 1.0000 Uani . . .
O47 O 0.5297(6) 0.6196(2) 0.4459(5) 0.0632 1.0000 Uani . . .
C51 C 0.5457(19) 0.1258(10) 0.8263(15) 0.2591 1.0000 Uani D U .
C52 C 0.4308(18) 0.1421(6) 0.7808(11) 0.1625 1.0000 Uani D U .
C53 C 0.3203(16) 0.1275(5) 0.8203(11) 0.1723 1.0000 Uani D U .
C54 C 0.1994(16) 0.1398(3) 0.7733(12) 0.1638 1.0000 Uani D U .
C55 C 0.1871(13) 0.1840(3) 0.7742(10) 0.1103 1.0000 Uani D U .
C56 C 0.0546(12) 0.1956(3) 0.7482(10) 0.1024 1.0000 Uani D U .
N57 N 0.0499(11) 0.2383(3) 0.7442(6) 0.0835 1.0000 Uani D U .
C58 C 0.0330(9) 0.2587(2) 0.8094(6) 0.0559 1.0000 Uani D U .
O59 O 0.0280(8) 0.24454(19) 0.8771(5) 0.0719 1.0000 Uani . U .
C60 C 0.0144(7) 0.3020(2) 0.7985(5) 0.0473 1.0000 Uani D U .
C61 C -0.0049(8) 0.3228(2) 0.8653(6) 0.0500 1.0000 Uani . U .
N62 N -0.0248(7) 0.3619(2) 0.8608(5) 0.0507 1.0000 Uani . U .
C63 C -0.0299(8) 0.3804(3) 0.7907(6) 0.0555 1.0000 Uani . U .
C64 C -0.0104(9) 0.3612(3) 0.7202(6) 0.0581 1.0000 Uani D U .
C65 C 0.0104(8) 0.3220(3) 0.7243(6) 0.0524 1.0000 Uani . U .
C66 C -0.0419(9) 0.3825(3) 0.9352(6) 0.0572 1.0000 Uani . U .
O67 O -0.0554(7) 0.4186(2) 0.6437(5) 0.0790 1.0000 Uani . U .
C68 C -0.0217(10) 0.3846(3) 0.6439(6) 0.0698 1.0000 Uani D U .
N69 N 0.0085(9) 0.3664(3) 0.5798(6) 0.0783 1.0000 Uani D U .
C70 C -0.0086(14) 0.3871(5) 0.5044(8) 0.1335 1.0000 Uani D U .
C71 C 0.0772(14) 0.3705(6) 0.4476(7) 0.1747 1.0000 Uani D U .
C72 C 0.2097(13) 0.3786(5) 0.4790(8) 0.1514 1.0000 Uani D U .
C73 C 0.2995(14) 0.3571(7) 0.4314(13) 0.1859 1.0000 Uani D U .
C74 C 0.4290(16) 0.3723(7) 0.4575(11) 0.1817 1.0000 Uani D U .
C75 C 0.5236(19) 0.3483(10) 0.4185(14) 0.2897 1.0000 Uani D U .
N81 N 0.1080(8) 0.2547(4) 0.5373(6) 0.0711 1.0000 Uani . . .
O82 O 0.1287(9) 0.2261(3) 0.5735(8) 0.1092 1.0000 Uani . . .
O83 O 0.0425(8) 0.2804(3) 0.5636(8) 0.1064 1.0000 Uani . . .
O84 O 0.1750(12) 0.2705(4) 0.4864(8) 0.1257 1.0000 Uani . . .
C101 C 0.6895(13) 0.4256(5) 0.1260(12) 0.1602 1.0000 Uani D U .
C102 C 0.4835(18) 0.4471(4) 0.0956(12) 0.1667 1.0000 Uani D U .
C103 C 0.5363(18) 0.4126(5) 0.2204(7) 0.1433 1.0000 Uani D U .
C104 C 0.5594(11) 0.4140(3) 0.1341(7) 0.0983 1.0000 Uani D U .
C105 C 0.5306(11) 0.3741(3) 0.0968(7) 0.0698 1.0000 Uani D . .
C106 C 0.4088(11) 0.3603(3) 0.0948(6) 0.0618 1.0000 Uani . . .
C107 C 0.3749(9) 0.3239(2) 0.0584(6) 0.0495 1.0000 Uani . . .
C108 C 0.4615(8) 0.3022(2) 0.0223(5) 0.0481 1.0000 Uani . . .
C109 C 0.5837(9) 0.3158(3) 0.0230(5) 0.0518 1.0000 Uani . . .
C110 C 0.6182(9) 0.3505(3) 0.0593(5) 0.0544 1.0000 Uani . . .
O111 O 0.1591(7) 0.33498(19) 0.0516(6) 0.0736 1.0000 Uani . . .
C112 C 0.2454(10) 0.3112(2) 0.0595(6) 0.0547 1.0000 Uani . . .
N113 N 0.2270(6) 0.2728(2) 0.0668(4) 0.0450 1.0000 Uani . . .
C114 C 0.1030(9) 0.2574(3) 0.0687(6) 0.0559 1.0000 Uani . . .
C115 C 0.1105(8) 0.2144(2) 0.0874(5) 0.0458 1.0000 Uani . . .
O116 O 0.1582(6) 0.21088(16) 0.1704(4) 0.0509 1.0000 Uani . . .
C117 C 0.1694(7) 0.1729(2) 0.2004(5) 0.0419 1.0000 Uani . . .
C118 C 0.1953(8) 0.1702(2) 0.2823(5) 0.0447 1.0000 Uani . . .
C119 C 0.2076(8) 0.1341(2) 0.3198(5) 0.0440 1.0000 Uani . . .
C120 C 0.1936(7) 0.1004(2) 0.2734(5) 0.0396 1.0000 Uani . . .
C121 C 0.1639(8) 0.1037(2) 0.1899(5) 0.0441 1.0000 Uani . . .
C122 C 0.1551(8) 0.1396(2) 0.1551(5) 0.0475 1.0000 Uani . . .
O123 O 0.2042(6) 0.06260(16) 0.3024(3) 0.0443 1.0000 Uani . . .
C124 C 0.2353(8) 0.0579(2) 0.3866(5) 0.0436 1.0000 Uani D . .
C125 C 0.2527(6) 0.0151(2) 0.4017(5) 0.0443 1.0000 Uani D . .
O126 O 0.3562(5) 0.00157(14) 0.3637(4) 0.0471 1.0000 Uani D . .
C127 C 0.3778(7) -0.03899(19) 0.3777(6) 0.0547 1.0000 Uani D . .
C128 C 0.4897(7) -0.0513(2) 0.3376(6) 0.0558 1.0000 Uani D . .
O129 O 0.5954(5) -0.03196(15) 0.3757(4) 0.0464 1.0000 Uani D . .
C130 C 0.7046(7) -0.0432(2) 0.3420(6) 0.0571 1.0000 Uani D . .
C131 C 0.8123(8) -0.0191(2) 0.3778(6) 0.0522 1.0000 Uani D . .
O132 O 0.7963(5) 0.01912(15) 0.3450(4) 0.0457 1.0000 Uani D . .
C133 C 0.9032(7) 0.04145(19) 0.3643(5) 0.0434 1.0000 Uani D . .
C134 C 0.8835(8) 0.0809(2) 0.3246(5) 0.0459 1.0000 Uani D . .
O135 O 0.8667(6) 0.07491(16) 0.2407(4) 0.0488 1.0000 Uani . . .
C136 C 0.8411(8) 0.1070(2) 0.1939(5) 0.0446 1.0000 Uani . . .
C137 C 0.8079(9) 0.1005(3) 0.1140(6) 0.0539 1.0000 Uani . . .
C138 C 0.7867(10) 0.1306(3) 0.0608(7) 0.0637 1.0000 Uani . . .
C139 C 0.7974(10) 0.1687(3) 0.0890(7) 0.0615 1.0000 Uani . . .
C140 C 0.8257(10) 0.1760(3) 0.1691(7) 0.0650 1.0000 Uani . . .
C141 C 0.8505(10) 0.1450(3) 0.2229(6) 0.0576 1.0000 Uani . . .
O142 O 0.7788(8) 0.2012(2) 0.0408(5) 0.0754 1.0000 Uani . . .
C143 C 0.7520(10) 0.1960(4) -0.0421(6) 0.0699 1.0000 Uani . . .
C144 C 0.7400(11) 0.2341(3) -0.0831(7) 0.0654 1.0000 Uani . . .
N145 N 0.6510(8) 0.2593(2) -0.0508(5) 0.0557 1.0000 Uani . . .
C146 C 0.6812(8) 0.2942(3) -0.0173(6) 0.0560 1.0000 Uani . . .
O147 O 0.7822(7) 0.3090(2) -0.0213(5) 0.0723 1.0000 Uani . . .
C151 C 0.019(2) 0.7506(8) 0.6840(15) 0.2082 1.0000 Uani D U .
C152 C 0.0882(16) 0.7886(6) 0.6855(11) 0.1919 1.0000 Uani D U .
C153 C 0.1978(14) 0.7870(6) 0.7494(9) 0.1668 1.0000 Uani D U .
C154 C 0.3063(11) 0.7657(4) 0.7170(6) 0.1004 1.0000 Uani D U .
C155 C 0.4235(11) 0.7703(3) 0.7755(6) 0.0986 1.0000 Uani D U .
C156 C 0.5328(9) 0.7482(2) 0.7464(6) 0.0765 1.0000 Uani D U .
N157 N 0.5150(7) 0.70600(19) 0.7511(4) 0.0518 1.0000 Uani D U .
C158 C 0.4893(8) 0.6840(2) 0.6860(5) 0.0457 1.0000 Uani D U .
O159 O 0.4765(6) 0.69702(16) 0.6174(4) 0.0522 1.0000 Uani . U .
C160 C 0.4770(7) 0.6407(2) 0.6979(5) 0.0430 1.0000 Uani D U .
C161 C 0.4525(7) 0.6187(2) 0.6295(5) 0.0440 1.0000 Uani . U .
N162 N 0.4413(6) 0.57955(17) 0.6324(4) 0.0416 1.0000 Uani . U .
C163 C 0.4523(7) 0.5608(2) 0.7040(5) 0.0431 1.0000 Uani . U .
C164 C 0.4735(8) 0.5816(2) 0.7757(5) 0.0474 1.0000 Uani D U .
C165 C 0.4858(7) 0.6220(2) 0.7723(5) 0.0435 1.0000 Uani . U .
C166 C 0.4150(8) 0.5576(2) 0.5574(6) 0.0498 1.0000 Uani . U .
O167 O 0.4615(7) 0.52157(18) 0.8468(4) 0.0600 1.0000 Uani . U .
C168 C 0.4842(8) 0.5579(2) 0.8516(5) 0.0523 1.0000 Uani D U .
N169 N 0.5171(10) 0.5764(2) 0.9209(5) 0.0691 1.0000 Uani D U .
C170 C 0.5250(15) 0.5579(4) 1.0001(8) 0.1143 1.0000 Uani D U .
C171 C 0.6434(15) 0.5349(4) 1.0115(12) 0.1753 1.0000 Uani D U .
C173 C 0.8720(16) 0.5412(5) 1.0403(17) 0.1798 1.0000 Uani D U .
C174 C 0.9772(17) 0.5699(6) 1.0449(14) 0.1811 1.0000 Uani D U .
C175 C 1.095(2) 0.5493(8) 1.0798(19) 0.2365 1.0000 Uani D U .
N181 N 0.5640(7) 0.6896(2) 0.9770(5) 0.0520 1.0000 Uani . . .
O182 O 0.5673(7) 0.7076(2) 1.0431(4) 0.0617 1.0000 Uani . . .
O183 O 0.5408(12) 0.6547(2) 0.9753(6) 0.1045 1.0000 Uani . . .
O184 O 0.5884(7) 0.7070(2) 0.9170(4) 0.0638 1.0000 Uani . . .
C172 C 0.7532(15) 0.5628(5) 1.0133(16) 0.1818 1.0000 Uani D U .
H11 H 0.6917 0.5106 0.2916 0.1551 1.0000 Uiso R . .
H12 H 0.6771 0.5065 0.3862 0.1551 1.0000 Uiso R . .
H13 H 0.7364 0.4721 0.3378 0.1551 1.0000 Uiso R . .
H22 H 1.0180 0.4994 0.4231 0.1028 1.0000 Uiso R . .
H23 H 0.8977 0.4835 0.4581 0.1032 1.0000 Uiso R . .
H21 H 0.9460 0.4648 0.3806 0.1028 1.0000 Uiso R . .
H33 H 0.9961 0.5250 0.2912 0.1869 1.0000 Uiso R . .
H31 H 0.8702 0.5436 0.2533 0.1870 1.0000 Uiso R . .
H32 H 0.8933 0.4983 0.2458 0.1870 1.0000 Uiso R . .
H61 H 1.0381 0.5618 0.4226 0.0609 1.0000 Uiso R . .
H81 H 0.8603 0.6568 0.4867 0.0545 1.0000 Uiso R . .
H101 H 0.6693 0.5670 0.3857 0.0631 1.0000 Uiso R . .
H141 H 1.2168 0.6850 0.5898 0.0791 1.0000 Uiso R . .
H142 H 1.2781 0.6725 0.5114 0.0790 1.0000 Uiso R . .
H151 H 1.2934 0.7398 0.5275 0.0769 1.0000 Uiso R . .
H152 H 1.1461 0.7422 0.5220 0.0771 1.0000 Uiso R . .
H181 H 1.2563 0.7365 0.2779 0.0751 1.0000 Uiso R . .
H191 H 1.3248 0.7893 0.2102 0.0712 1.0000 Uiso R . .
H211 H 1.2987 0.8552 0.4059 0.0664 1.0000 Uiso R . .
H221 H 1.2323 0.8012 0.4752 0.0721 1.0000 Uiso R . .
H241 H 1.4278 0.8422 0.1683 0.0680 1.0000 Uiso R . .
H242 H 1.2823 0.8481 0.1543 0.0682 1.0000 Uiso R . .
H251 H 1.4595 0.9097 0.1727 0.0722 1.0000 Uiso R . .
H252 H 1.3831 0.8978 0.0911 0.0720 1.0000 Uiso R . .
H271 H 1.3721 0.9712 0.1481 0.0690 1.0000 Uiso R . .
H272 H 1.2787 0.9598 0.0733 0.0690 1.0000 Uiso R . .
H281 H 1.2040 1.0135 0.1455 0.0709 1.0000 Uiso R . .
H282 H 1.2014 0.9859 0.2228 0.0709 1.0000 Uiso R . .
H301 H 0.9941 1.0204 0.1707 0.0758 1.0000 Uiso R . .
H302 H 0.9845 0.9837 0.2286 0.0763 1.0000 Uiso R . .
H311 H 0.7946 0.9962 0.1527 0.0792 1.0000 Uiso R . .
H312 H 0.8566 0.9898 0.0709 0.0789 1.0000 Uiso R . .
H331 H 0.6531 0.9452 0.1214 0.0700 1.0000 Uiso R . .
H332 H 0.7174 0.9354 0.0392 0.0700 1.0000 Uiso R . .
H341 H 0.7683 0.8719 0.0888 0.0634 1.0000 Uiso R . .
H342 H 0.6223 0.8791 0.0862 0.0633 1.0000 Uiso R . .
H371 H 0.6791 0.8668 0.3363 0.0555 1.0000 Uiso R . .
H381 H 0.6249 0.8091 0.3966 0.0552 1.0000 Uiso R . .
H401 H 0.6279 0.7547 0.1843 0.0549 1.0000 Uiso R . .
H411 H 0.6806 0.8127 0.1252 0.0520 1.0000 Uiso R . .
H431 H 0.6256 0.7490 0.4427 0.0560 1.0000 Uiso R . .
H432 H 0.4869 0.7570 0.4083 0.0560 1.0000 Uiso R . .
H441 H 0.4920 0.6980 0.4779 0.0601 1.0000 Uiso R . .
H442 H 0.4623 0.6896 0.3850 0.0602 1.0000 Uiso R . .
H611 H -0.0025 0.3106 0.9140 0.0621 1.0000 Uiso R . .
H631 H -0.0460 0.4071 0.7896 0.0721 1.0000 Uiso R . .
H651 H 0.0215 0.3085 0.6777 0.0701 1.0000 Uiso R . .
H662 H -0.0577 0.4093 0.9217 0.0901 1.0000 Uiso R . .
H661 H 0.0339 0.3797 0.9693 0.0901 1.0000 Uiso R . .
H663 H -0.1102 0.3712 0.9602 0.0901 1.0000 Uiso R . .
H1061 H 0.3515 0.3751 0.1171 0.0693 1.0000 Uiso R . .
H1081 H 0.4356 0.2786 -0.0007 0.0580 1.0000 Uiso R . .
H1101 H 0.6999 0.3589 0.0599 0.0712 1.0000 Uiso R . .
H1141 H 0.0623 0.2703 0.1114 0.0636 1.0000 Uiso R . .
H1142 H 0.0558 0.2614 0.0166 0.0643 1.0000 Uiso R . .
H1151 H 0.1659 0.2020 0.0526 0.0590 1.0000 Uiso R . .
H1152 H 0.0293 0.2023 0.0802 0.0593 1.0000 Uiso R . .
H1181 H 0.2029 0.1931 0.3126 0.0581 1.0000 Uiso R . .
H1191 H 0.2264 0.1323 0.3755 0.0533 1.0000 Uiso R . .
H1211 H 0.1485 0.0817 0.1581 0.0508 1.0000 Uiso R . .
H1221 H 0.1368 0.1423 0.0997 0.0543 1.0000 Uiso R . .
H1241 H 0.3102 0.0718 0.4046 0.0540 1.0000 Uiso R . .
H1242 H 0.1681 0.0673 0.4169 0.0540 1.0000 Uiso R . .
H1251 H 0.2646 0.0107 0.4602 0.0560 1.0000 Uiso R . .
H1252 H 0.1787 0.0009 0.3822 0.0561 1.0000 Uiso R . .
H1271 H 0.3897 -0.0450 0.4341 0.0682 1.0000 Uiso R . .
H1272 H 0.3078 -0.0532 0.3516 0.0682 1.0000 Uiso R . .
H1281 H 0.5006 -0.0793 0.3427 0.0699 1.0000 Uiso R . .
H1282 H 0.4771 -0.0438 0.2823 0.0703 1.0000 Uiso R . .
H1301 H 0.7220 -0.0706 0.3541 0.0722 1.0000 Uiso R . .
H1302 H 0.6955 -0.0394 0.2831 0.0721 1.0000 Uiso R . .
H1311 H 0.8920 -0.0304 0.3658 0.0636 1.0000 Uiso R . .
H1312 H 0.8076 -0.0177 0.4362 0.0642 1.0000 Uiso R . .
H1331 H 0.9216 0.0437 0.4217 0.0531 1.0000 Uiso R . .
H1332 H 0.9718 0.0282 0.3441 0.0530 1.0000 Uiso R . .
H1341 H 0.9562 0.0965 0.3379 0.0569 1.0000 Uiso R . .
H1342 H 0.8146 0.0942 0.3420 0.0571 1.0000 Uiso R . .
H1371 H 0.8034 0.0751 0.0942 0.0651 1.0000 Uiso R . .
H1381 H 0.7604 0.1259 0.0070 0.0737 1.0000 Uiso R . .
H1401 H 0.8289 0.2015 0.1882 0.0741 1.0000 Uiso R . .
H1411 H 0.8708 0.1498 0.2777 0.0681 1.0000 Uiso R . .
H1431 H 0.8174 0.1808 -0.0615 0.0841 1.0000 Uiso R . .
H1432 H 0.6739 0.1821 -0.0515 0.0841 1.0000 Uiso R . .
H1441 H 0.8202 0.2467 -0.0761 0.0840 1.0000 Uiso R . .
H1442 H 0.7145 0.2298 -0.1396 0.0843 1.0000 Uiso R . .
H1611 H 0.4448 0.6306 0.5797 0.0548 1.0000 Uiso R . .
H1631 H 0.4460 0.5336 0.7043 0.0551 1.0000 Uiso R . .
H1651 H 0.5008 0.6361 0.8205 0.0558 1.0000 Uiso R . .
H1661 H 0.4209 0.5301 0.5671 0.0741 1.0000 Uiso R . .
H1662 H 0.4713 0.5653 0.5211 0.0741 1.0000 Uiso R . .
H1663 H 0.3326 0.5638 0.5343 0.0738 1.0000 Uiso R . .
H1451 H 0.5723 0.2514 -0.0517 0.0681 1.0000 Uiso R . .
H1131 H 0.2920 0.2566 0.0715 0.0583 1.0000 Uiso R . .
H131 H 1.0294 0.6829 0.4857 0.0815 1.0000 Uiso R . .
H451 H 0.7060 0.6864 0.4213 0.0596 1.0000 Uiso R . .
H1571 H 0.5197 0.6947 0.7998 0.0646 1.0000 Uiso R . .
H1691 H 0.5385 0.6016 0.9193 0.0878 1.0000 Uiso R . .
H691 H 0.0370 0.3419 0.5828 0.0937 1.0000 Uiso R . .
H571 H 0.0555 0.2504 0.6971 0.0995 1.0000 Uiso R . .
H511 H 0.6168 0.1333 0.8018 0.3200 1.0000 Uiso R . .
H512 H 0.5490 0.1367 0.8785 0.3200 1.0000 Uiso R . .
H513 H 0.5431 0.0983 0.8300 0.3200 1.0000 Uiso R . .
H521 H 0.4327 0.1696 0.7770 0.1989 1.0000 Uiso R . .
H522 H 0.4268 0.1312 0.7285 0.1989 1.0000 Uiso R . .
H531 H 0.3247 0.1389 0.8721 0.1982 1.0000 Uiso R . .
H532 H 0.3210 0.1000 0.8254 0.1982 1.0000 Uiso R . .
H541 H 0.1316 0.1289 0.7966 0.1794 1.0000 Uiso R . .
H542 H 0.1989 0.1310 0.7196 0.1794 1.0000 Uiso R . .
H551 H 0.2108 0.1934 0.8268 0.1263 1.0000 Uiso R . .
H552 H 0.2397 0.1947 0.7381 0.1263 1.0000 Uiso R . .
H561 H 0.0026 0.1863 0.7862 0.1172 1.0000 Uiso R . .
H562 H 0.0290 0.1847 0.6971 0.1172 1.0000 Uiso R . .
H701 H 0.0087 0.4138 0.5139 0.1597 1.0000 Uiso R . .
H702 H -0.0910 0.3842 0.4808 0.1597 1.0000 Uiso R . .
H711 H 0.0621 0.3829 0.3969 0.2034 1.0000 Uiso R . .
H712 H 0.0640 0.3434 0.4413 0.2034 1.0000 Uiso R . .
H721 H 0.2264 0.4056 0.4773 0.1662 1.0000 Uiso R . .
H722 H 0.2210 0.3698 0.5330 0.1662 1.0000 Uiso R . .
H731 H 0.2781 0.3617 0.3758 0.2153 1.0000 Uiso R . .
H732 H 0.2955 0.3300 0.4419 0.2153 1.0000 Uiso R . .
H741 H 0.4351 0.3986 0.4413 0.2077 1.0000 Uiso R . .
H742 H 0.4465 0.3705 0.5141 0.2077 1.0000 Uiso R . .
H751 H 0.6045 0.3576 0.4339 0.3094 1.0000 Uiso R . .
H752 H 0.5062 0.3500 0.3619 0.3094 1.0000 Uiso R . .
H753 H 0.5176 0.3219 0.4347 0.3094 1.0000 Uiso R . .
H1511 H -0.0499 0.7517 0.6441 0.2559 1.0000 Uiso R . .
H1512 H -0.0094 0.7449 0.7345 0.2559 1.0000 Uiso R . .
H1513 H 0.0737 0.7308 0.6705 0.2559 1.0000 Uiso R . .
H1521 H 0.0330 0.8083 0.6989 0.2223 1.0000 Uiso R . .
H1522 H 0.1161 0.7942 0.6349 0.2223 1.0000 Uiso R . .
H1531 H 0.2205 0.8126 0.7655 0.1912 1.0000 Uiso R . .
H1532 H 0.1761 0.7728 0.7945 0.1912 1.0000 Uiso R . .
H1541 H 0.3195 0.7774 0.6673 0.1169 1.0000 Uiso R . .
H1542 H 0.2881 0.7389 0.7089 0.1169 1.0000 Uiso R . .
H1551 H 0.4440 0.7971 0.7808 0.1117 1.0000 Uiso R . .
H1552 H 0.4078 0.7603 0.8263 0.1117 1.0000 Uiso R . .
H1561 H 0.6059 0.7552 0.7790 0.0896 1.0000 Uiso R . .
H1562 H 0.5404 0.7552 0.6923 0.0896 1.0000 Uiso R . .
H1701 H 0.5246 0.5773 1.0404 0.1340 1.0000 Uiso R . .
H1702 H 0.4566 0.5411 1.0029 0.1340 1.0000 Uiso R . .
H1711 H 0.6454 0.5202 1.0597 0.2008 1.0000 Uiso R . .
H1712 H 0.6485 0.5178 0.9675 0.2008 1.0000 Uiso R . .
H1731 H 0.8693 0.5275 1.0892 0.2476 1.0000 Uiso R . .
H1732 H 0.8825 0.5234 0.9983 0.2476 1.0000 Uiso R . .
H1741 H 0.9597 0.5906 1.0795 0.2546 1.0000 Uiso R . .
H1742 H 0.9899 0.5801 0.9937 0.2546 1.0000 Uiso R . .
H1751 H 1.1629 0.5668 1.0851 0.2902 1.0000 Uiso R . .
H1752 H 1.0823 0.5391 1.1309 0.2902 1.0000 Uiso R . .
H1753 H 1.1125 0.5286 1.0451 0.2902 1.0000 Uiso R . .
H1721 H 0.7440 0.5813 1.0544 0.2293 1.0000 Uiso R . .
H1722 H 0.7547 0.5759 0.9635 0.2293 1.0000 Uiso R . .
C204 C 0.345(2) 0.5215(7) 0.346(2) 0.1347 0.5000 Uani D U 1
O203 O 0.2472(16) 0.5471(6) 0.3170(12) 0.1152 0.5000 Uani D U 1
C201 C 0.188(3) 0.6146(7) 0.2955(16) 0.1214 0.5000 Uani D U 1
C202 C 0.288(2) 0.5866(6) 0.3294(15) 0.1031 0.5000 Uani D U 1
C205 C 0.295(3) 0.4805(7) 0.349(3) 0.1552 0.5000 Uani D U 1
H2041 H 0.3653 0.5267 0.4010 0.2488 0.5000 Uiso R . 1
H2042 H 0.4157 0.5246 0.3179 0.2488 0.5000 Uiso R . 1
H2011 H 0.2181 0.6402 0.3035 0.2188 0.5000 Uiso R . 1
H2012 H 0.1144 0.6116 0.3211 0.2188 0.5000 Uiso R . 1
H2013 H 0.1701 0.6098 0.2396 0.2188 0.5000 Uiso R . 1
H2021 H 0.3054 0.5916 0.3851 0.2031 0.5000 Uiso R . 1
H2022 H 0.3611 0.5897 0.3037 0.2031 0.5000 Uiso R . 1
H2051 H 0.3575 0.4629 0.3704 0.2682 0.5000 Uiso R . 1
H2052 H 0.2244 0.4775 0.3771 0.2682 0.5000 Uiso R . 1
H2053 H 0.2748 0.4754 0.2939 0.2682 0.5000 Uiso R . 1
H1011 H 0.7449 0.4065 0.1492 0.1867 1.0000 Uiso R . .
H1012 H 0.7061 0.4497 0.1523 0.1867 1.0000 Uiso R . .
H1013 H 0.6997 0.4283 0.0706 0.1867 1.0000 Uiso R . .
H1021 H 0.4960 0.4485 0.0404 0.1944 1.0000 Uiso R . .
H1022 H 0.5076 0.4709 0.1212 0.1944 1.0000 Uiso R . .
H1023 H 0.3989 0.4424 0.1007 0.1944 1.0000 Uiso R . .
H1031 H 0.4536 0.4049 0.2246 0.1657 1.0000 Uiso R . .
H1032 H 0.5496 0.4378 0.2430 0.1657 1.0000 Uiso R . .
H1033 H 0.5910 0.3947 0.2485 0.1657 1.0000 Uiso R . .

loop_
_atom_site_aniso_label
_atom_site_aniso_U_11
_atom_site_aniso_U_22
_atom_site_aniso_U_33
_atom_site_aniso_U_23
_atom_site_aniso_U_13
_atom_site_aniso_U_12
C1 0.118(11) 0.054(6) 0.109(10) -0.036(7) -0.021(8) -0.003(7)
C2 0.075(7) 0.050(5) 0.086(7) -0.013(5) 0.008(5) 0.010(5)
C3 0.22(2) 0.096(11) 0.056(7) -0.014(7) 0.020(10) 0.030(13)
C4 0.094(8) 0.058(6) 0.056(5) -0.016(4) 0.004(5) -0.002(6)
C5 0.083(7) 0.046(5) 0.042(4) 0.004(3) -0.003(4) 0.001(5)
C6 0.044(4) 0.047(4) 0.055(4) 0.003(3) 0.012(3) 0.006(3)
C7 0.034(4) 0.040(4) 0.058(4) 0.010(3) 0.005(3) -0.001(3)
C8 0.049(5) 0.030(4) 0.056(4) 0.010(3) 0.006(3) 0.004(3)
C9 0.050(5) 0.033(4) 0.053(4) 0.008(3) 0.002(3) 0.001(3)
C10 0.064(6) 0.051(5) 0.047(4) 0.010(4) -0.010(4) -0.008(4)
O11 0.047(4) 0.054(4) 0.112(6) 0.025(4) 0.005(4) 0.013(3)
C12 0.053(5) 0.043(4) 0.065(5) 0.013(4) 0.003(4) 0.009(4)
N13 0.052(5) 0.048(5) 0.100(7) -0.005(4) -0.004(4) 0.002(4)
C14 0.047(5) 0.067(6) 0.086(7) -0.003(5) -0.011(5) 0.008(5)
C15 0.051(5) 0.044(5) 0.096(7) -0.007(5) -0.016(5) 0.003(4)
O16 0.074(5) 0.037(3) 0.076(4) -0.006(3) -0.023(3) 0.007(3)
C17 0.046(5) 0.039(4) 0.081(6) -0.019(4) -0.021(4) 0.014(4)
C18 0.066(6) 0.041(5) 0.069(5) -0.024(4) -0.031(5) 0.013(4)
C19 0.067(6) 0.034(4) 0.079(6) -0.023(4) -0.030(5) 0.012(4)
C20 0.039(4) 0.036(4) 0.066(5) -0.020(4) -0.012(3) -0.001(3)
C21 0.047(5) 0.039(4) 0.081(6) -0.030(4) -0.001(4) 0.002(4)
C22 0.055(5) 0.045(5) 0.071(5) -0.021(4) -0.008(4) -0.001(4)
O23 0.051(4) 0.038(3) 0.080(4) -0.023(3) -0.012(3) 0.000(3)
C24 0.044(5) 0.040(4) 0.077(6) -0.017(4) -0.003(4) -0.002(4)
C25 0.043(5) 0.040(4) 0.080(6) -0.022(4) 0.006(4) -0.007(4)
O26 0.048(3) 0.035(3) 0.088(4) -0.012(3) 0.024(3) -0.005(3)
C27 0.050(5) 0.050(5) 0.072(5) -0.020(4) 0.012(4) -0.014(4)
C28 0.051(5) 0.032(4) 0.087(6) -0.002(4) -0.006(4) -0.012(4)
O29 0.052(3) 0.031(3) 0.069(4) -0.007(2) 0.013(3) -0.003(2)
C30 0.077(7) 0.025(4) 0.104(8) 0.003(4) 0.042(6) 0.001(4)
C31 0.068(6) 0.018(3) 0.127(9) 0.008(4) 0.041(6) 0.010(4)
O32 0.048(4) 0.029(3) 0.097(5) 0.015(3) 0.012(3) 0.003(2)
C33 0.058(6) 0.048(5) 0.068(5) 0.014(4) 0.018(4) 0.005(4)
C34 0.055(5) 0.038(4) 0.062(5) 0.008(4) 0.009(4) 0.001(4)
O35 0.071(4) 0.028(3) 0.059(3) 0.009(2) 0.000(3) -0.006(3)
C36 0.028(4) 0.037(4) 0.067(5) 0.006(3) 0.013(3) 0.003(3)
C37 0.057(5) 0.026(3) 0.055(4) -0.002(3) 0.003(3) -0.001(3)
C38 0.044(4) 0.030(4) 0.066(5) 0.003(3) 0.011(3) 0.004(3)
C39 0.030(4) 0.034(4) 0.054(4) 0.001(3) 0.003(3) 0.000(3)
C40 0.041(4) 0.032(4) 0.064(5) -0.011(3) 0.007(3) -0.001(3)
C41 0.037(4) 0.031(3) 0.057(4) 0.003(3) 0.001(3) 0.007(3)
O42 0.059(4) 0.026(2) 0.054(3) 0.001(2) 0.008(2) 0.001(2)
C43 0.046(4) 0.034(4) 0.054(4) 0.004(3) 0.004(3) 0.010(3)
C44 0.039(4) 0.035(4) 0.064(5) 0.006(3) 0.003(3) 0.003(3)
N45 0.030(3) 0.035(3) 0.071(4) 0.010(3) 0.001(3) 0.000(3)
C46 0.042(4) 0.038(4) 0.065(5) 0.007(4) -0.003(3) -0.006(3)
O47 0.045(4) 0.043(3) 0.100(5) 0.014(3) 0.002(3) -0.010(3)
C51 0.258(18) 0.32(4) 0.19(3) -0.11(3) -0.064(19) 0.11(3)
C52 0.266(17) 0.128(15) 0.093(11) 0.026(11) 0.017(12) 0.064(16)
C53 0.264(18) 0.102(13) 0.149(16) 0.031(12) 0.014(12) 0.042(13)
C54 0.264(16) 0.080(7) 0.142(14) -0.046(10) -0.002(13) 0.053(10)
C55 0.158(10) 0.068(6) 0.103(10) -0.005(7) 0.002(10) -0.014(7)
C56 0.152(10) 0.052(4) 0.104(9) -0.019(5) 0.020(9) -0.010(7)
N57 0.131(8) 0.052(4) 0.070(4) -0.009(3) 0.023(5) -0.028(5)
C58 0.061(5) 0.040(3) 0.068(3) 0.002(2) 0.007(4) -0.001(4)
O59 0.106(6) 0.037(3) 0.078(3) 0.009(3) 0.035(4) 0.022(4)
C60 0.034(4) 0.040(3) 0.068(3) 0.010(2) 0.007(3) -0.006(3)
C61 0.046(4) 0.033(3) 0.071(4) 0.008(2) 0.003(4) -0.002(3)
N62 0.041(4) 0.033(2) 0.078(3) 0.011(2) 0.004(3) -0.003(3)
C63 0.042(4) 0.039(4) 0.083(3) 0.018(2) -0.001(4) -0.012(3)
C64 0.051(5) 0.046(3) 0.074(3) 0.019(3) -0.008(4) -0.017(4)
C65 0.043(4) 0.046(3) 0.067(4) 0.011(3) -0.001(3) -0.016(3)
C66 0.050(5) 0.034(4) 0.087(4) 0.003(3) 0.006(4) 0.001(4)
O67 0.063(4) 0.062(3) 0.105(5) 0.039(4) -0.021(4) -0.019(3)
C68 0.058(6) 0.061(4) 0.087(4) 0.034(3) -0.010(4) -0.025(4)
N69 0.074(6) 0.079(5) 0.079(4) 0.041(4) -0.009(4) -0.012(5)
C70 0.183(11) 0.131(13) 0.077(5) 0.056(7) -0.032(7) -0.050(11)
C71 0.196(11) 0.25(2) 0.071(7) 0.055(11) -0.007(7) -0.055(13)
C72 0.213(11) 0.182(15) 0.065(7) -0.001(8) 0.041(8) -0.143(11)
C73 0.202(13) 0.24(2) 0.115(13) -0.003(14) 0.006(12) -0.065(15)
C74 0.214(12) 0.25(3) 0.079(10) 0.008(14) 0.025(11) -0.095(16)
C75 0.243(17) 0.49(5) 0.129(18) 0.14(2) 0.004(18) 0.14(3)
N81 0.041(5) 0.101(8) 0.070(5) 0.003(5) -0.001(4) 0.007(5)
O82 0.075(6) 0.064(5) 0.197(12) 0.033(7) 0.051(7) 0.027(5)
O83 0.062(5) 0.057(5) 0.192(11) 0.003(6) -0.028(6) 0.006(4)
O84 0.118(9) 0.136(11) 0.123(9) 0.032(8) 0.009(7) 0.020(8)
C101 0.143(10) 0.112(12) 0.24(2) -0.106(13) 0.089(12) -0.077(9)
C102 0.210(16) 0.067(8) 0.210(16) -0.028(10) -0.042(16) -0.041(10)
C103 0.188(17) 0.138(13) 0.108(8) -0.065(8) 0.039(9) -0.084(13)
C104 0.123(9) 0.071(6) 0.101(7) -0.024(6) 0.013(7) -0.062(7)
C105 0.077(7) 0.058(6) 0.073(6) 0.001(5) 0.001(5) -0.035(5)
C106 0.080(7) 0.037(4) 0.071(6) -0.015(4) 0.019(5) -0.018(4)
C107 0.056(5) 0.025(3) 0.068(5) 0.000(3) 0.004(4) -0.014(3)
C108 0.054(5) 0.038(4) 0.052(4) 0.006(3) 0.005(3) -0.006(3)
C109 0.057(5) 0.039(4) 0.058(5) 0.015(4) 0.000(4) -0.006(4)
C110 0.049(5) 0.055(5) 0.058(5) 0.007(4) -0.001(4) -0.023(4)
O111 0.050(4) 0.035(3) 0.139(7) 0.014(4) 0.021(4) -0.002(3)
C112 0.066(6) 0.029(4) 0.067(5) 0.006(3) -0.005(4) -0.004(4)
N113 0.040(4) 0.032(3) 0.063(4) 0.002(3) 0.006(3) -0.010(3)
C114 0.054(5) 0.042(5) 0.072(6) 0.011(4) 0.013(4) -0.009(4)
C115 0.043(4) 0.038(4) 0.056(4) 0.007(3) 0.003(3) -0.006(3)
O116 0.074(4) 0.024(2) 0.054(3) 0.001(2) 0.003(3) -0.011(2)
C117 0.039(4) 0.029(3) 0.057(4) 0.005(3) 0.006(3) -0.001(3)
C118 0.053(5) 0.029(3) 0.052(4) -0.001(3) 0.006(3) -0.011(3)
C119 0.052(5) 0.032(4) 0.047(4) 0.000(3) -0.004(3) -0.005(3)
C120 0.039(4) 0.031(3) 0.050(4) -0.009(3) 0.004(3) -0.011(3)
C121 0.046(4) 0.033(4) 0.052(4) -0.006(3) -0.001(3) -0.006(3)
C122 0.055(5) 0.036(4) 0.052(4) 0.000(3) 0.004(3) -0.008(3)
O123 0.053(3) 0.031(3) 0.047(3) 0.000(2) -0.002(2) -0.006(2)
C124 0.041(4) 0.037(4) 0.052(4) 0.005(3) -0.002(3) -0.003(3)
C125 0.036(4) 0.038(4) 0.058(4) 0.006(3) -0.003(3) -0.006(3)
O126 0.044(3) 0.024(2) 0.072(4) -0.002(2) 0.003(3) -0.004(2)
C127 0.042(5) 0.023(3) 0.097(7) 0.005(4) -0.003(4) -0.001(3)
C128 0.053(5) 0.027(3) 0.085(6) -0.014(4) -0.009(4) -0.004(3)
O129 0.042(3) 0.025(2) 0.072(4) -0.004(2) 0.004(3) -0.003(2)
C130 0.057(5) 0.029(4) 0.086(6) -0.005(4) 0.010(4) 0.003(4)
C131 0.050(5) 0.029(4) 0.077(6) 0.005(4) 0.004(4) 0.009(3)
O132 0.043(3) 0.027(3) 0.066(3) 0.001(2) 0.002(2) -0.001(2)
C133 0.042(4) 0.032(4) 0.056(4) -0.002(3) 0.002(3) 0.003(3)
C134 0.046(4) 0.025(3) 0.065(5) -0.001(3) -0.001(3) -0.006(3)
O135 0.054(3) 0.029(3) 0.062(3) 0.003(2) 0.002(3) 0.002(2)
C136 0.043(4) 0.027(3) 0.065(5) 0.007(3) 0.011(3) -0.002(3)
C137 0.056(5) 0.036(4) 0.070(5) 0.007(4) 0.008(4) 0.005(4)
C138 0.075(7) 0.045(5) 0.070(6) 0.010(4) 0.001(5) 0.007(5)
C139 0.066(6) 0.037(4) 0.081(6) 0.011(4) 0.006(5) -0.003(4)
C140 0.069(6) 0.038(4) 0.092(7) -0.004(5) 0.028(5) 0.000(4)
C141 0.067(6) 0.038(4) 0.071(5) 0.002(4) 0.022(4) -0.002(4)
O142 0.090(6) 0.044(4) 0.091(5) 0.025(4) 0.004(4) 0.002(4)
C143 0.062(6) 0.080(8) 0.071(6) 0.032(6) 0.024(5) 0.016(5)
C144 0.074(7) 0.054(6) 0.072(6) 0.023(5) 0.025(5) 0.019(5)
N145 0.051(4) 0.048(4) 0.067(4) 0.008(3) 0.002(3) -0.001(3)
C146 0.042(5) 0.056(5) 0.068(5) 0.023(4) -0.001(4) -0.004(4)
O147 0.051(4) 0.058(4) 0.110(6) 0.022(4) 0.021(4) -0.008(3)
C151 0.21(2) 0.27(3) 0.135(18) 0.01(2) -0.030(18) 0.122(17)
C152 0.183(14) 0.24(2) 0.155(16) -0.009(18) 0.026(11) 0.159(16)
C153 0.207(12) 0.164(16) 0.130(13) 0.006(12) 0.021(10) 0.123(13)
C154 0.152(8) 0.082(8) 0.062(6) -0.001(5) -0.016(6) 0.066(8)
C155 0.181(9) 0.038(5) 0.068(6) -0.008(4) -0.031(6) 0.040(6)
C156 0.125(7) 0.024(3) 0.072(6) 0.004(3) -0.033(5) -0.001(4)
N157 0.073(5) 0.026(2) 0.053(3) 0.007(2) -0.007(3) 0.002(3)
C158 0.048(4) 0.028(2) 0.060(3) 0.0011(19) -0.003(3) 0.004(3)
O159 0.064(4) 0.029(3) 0.060(2) 0.001(2) -0.014(3) -0.004(3)
C160 0.035(4) 0.028(2) 0.065(3) 0.0025(19) 0.003(3) 0.007(3)
C161 0.041(4) 0.022(2) 0.067(3) 0.006(2) -0.003(3) 0.003(3)
N162 0.032(3) 0.022(2) 0.071(3) 0.0056(19) 0.006(3) 0.001(2)
C163 0.038(4) 0.022(3) 0.071(3) 0.005(2) 0.013(3) 0.006(3)
C164 0.046(4) 0.029(3) 0.069(3) 0.005(2) 0.018(3) 0.006(3)
C165 0.036(4) 0.029(2) 0.065(3) 0.003(2) 0.004(3) 0.006(3)
C166 0.049(4) 0.023(3) 0.076(4) 0.001(3) -0.002(4) 0.005(3)
O167 0.064(4) 0.034(2) 0.083(4) 0.014(3) 0.012(3) 0.013(3)
C168 0.053(5) 0.037(3) 0.072(3) 0.008(2) 0.032(4) 0.005(3)
N169 0.100(7) 0.043(4) 0.068(3) 0.010(3) 0.028(4) 0.001(4)
C170 0.205(11) 0.072(8) 0.073(4) 0.021(5) 0.051(8) 0.005(9)
C171 0.198(13) 0.139(15) 0.185(16) 0.112(13) 0.004(12) 0.013(8)
C173 0.189(12) 0.17(2) 0.185(19) 0.012(17) 0.055(16) 0.015(11)
C174 0.210(13) 0.18(2) 0.170(19) 0.023(16) 0.115(15) 0.001(14)
C175 0.221(17) 0.24(3) 0.24(3) -0.09(3) -0.01(3) 0.00(2)
N181 0.048(4) 0.034(3) 0.073(5) 0.012(3) 0.002(3) 0.004(3)
O182 0.086(5) 0.048(3) 0.051(3) -0.004(3) 0.005(3) 0.002(3)
O183 0.170(11) 0.038(4) 0.110(7) -0.004(4) 0.037(7) -0.010(5)
O184 0.088(5) 0.049(4) 0.052(3) 0.004(3) -0.002(3) -0.006(3)
C172 0.211(11) 0.127(15) 0.219(19) 0.084(14) 0.082(17) 0.015(10)
C204 0.13(2) 0.159(18) 0.12(2) -0.04(2) 0.035(17) 0.009(15)
O203 0.094(13) 0.141(15) 0.118(14) -0.036(12) 0.049(11) -0.013(10)
C201 0.14(2) 0.161(18) 0.073(15) 0.012(16) 0.043(15) 0.007(18)
C202 0.085(15) 0.148(15) 0.079(13) 0.030(13) 0.023(12) -0.044(12)
C205 0.13(3) 0.147(16) 0.20(3) -0.04(2) 0.06(2) 0.026(19)

loop_
_atom_type_symbol
_atom_type_scat_dispersion_real
_atom_type_scat_dispersion_imag
_atom_type_scat_Cromer_Mann_a1
_atom_type_scat_Cromer_Mann_b1
_atom_type_scat_Cromer_Mann_a2
_atom_type_scat_Cromer_Mann_b2
_atom_type_scat_Cromer_Mann_a3
_atom_type_scat_Cromer_Mann_b3
_atom_type_scat_Cromer_Mann_a4
_atom_type_scat_Cromer_Mann_b4
_atom_type_scat_Cromer_Mann_c
_atom_type_scat_source
C 0.0020 0.0020 2.3100 20.8439 1.0200 10.2075 1.5886 0.5687 0.8650 51.6512 0.2156 'International Tables Vol C 4.2.6.8 and 6.1.1.4'
H 0.0000 0.0000 0.4930 10.5109 0.3229 26.1257 0.1402 3.1424 0.0408 57.7998 0.0030 'International Tables Vol C 4.2.6.8 and 6.1.1.4'
N 0.0040 0.0030 12.2126 0.0057 3.1322 9.8933 2.0125 28.9975 1.1663 0.5826 -11.5290 'International Tables Vol C 4.2.6.8 and 6.1.1.4'
O 0.0070 0.0060 3.0485 13.2771 2.2868 5.7011 1.5463 0.3239 0.8670 32.9089 0.2508 'International Tables Vol C 4.2.6.8 and 6.1.1.4'

loop_
_geom_angle_atom_site_label_1
_geom_angle_atom_site_label_2
_geom_angle_atom_site_label_3
_geom_angle
_geom_angle_publ_flag
C4 C1 H11 106.3 no
C4 C1 H12 111.8 no
H11 C1 H12 111.4 no
C4 C1 H13 106.9 no
H11 C1 H13 109.4 no
H12 C1 H13 110.9 no
C4 C2 H22 110.4 no
C4 C2 H23 109.2 no
H22 C2 H23 109.8 no
C4 C2 H21 110.1 no
H22 C2 H21 107.4 no
H23 C2 H21 109.9 no
C4 C3 H33 105.8 no
C4 C3 H31 105.4 no
H33 C3 H31 111.1 no
C4 C3 H32 111.4 no
H33 C3 H32 111.5 no
H31 C3 H32 111.4 no
C1 C4 C2 108.4(9) yes
C1 C4 C3 108.8(11) yes
C2 C4 C3 108.4(10) yes
C1 C4 C5 111.4(8) yes
C2 C4 C5 111.3(7) yes
C3 C4 C5 108.5(9) yes
C4 C5 C6 120.5(9) yes
C4 C5 C10 122.8(9) yes
C6 C5 C10 116.6(8) yes
C5 C6 C7 122.7(8) yes
C5 C6 H61 118.1 no
C7 C6 H61 119.1 no
C6 C7 C8 118.7(8) yes
C6 C7 C12 118.7(8) yes
C8 C7 C12 122.4(8) yes
C7 C8 C9 120.6(8) yes
C7 C8 H81 120.0 no
C9 C8 H81 119.3 no
C8 C9 C10 120.4(8) yes
C8 C9 C46 122.2(7) yes
C10 C9 C46 117.4(8) yes
C5 C10 C9 120.9(9) yes
C5 C10 H101 119.4 no
C9 C10 H101 119.8 no
C7 C12 O11 122.2(9) yes
C7 C12 N13 116.8(8) yes
O11 C12 N13 121.1(10) yes
C12 N13 C14 120.3(9) yes
C12 N13 H131 119.9 no
C14 N13 H131 119.8 no
N13 C14 C15 111.3(8) yes
N13 C14 H141 109.0 no
C15 C14 H141 109.8 no
N13 C14 H142 108.4 no
C15 C14 H142 108.2 no
H141 C14 H142 110.1 no
C14 C15 O16 108.4(8) yes
C14 C15 H151 110.0 no
O16 C15 H151 108.3 no
C14 C15 H152 109.7 no
O16 C15 H152 109.5 no
H151 C15 H152 110.9 no
C15 O16 C17 118.0(7) yes
O16 C17 C18 116.1(7) yes
O16 C17 C22 124.0(8) yes
C18 C17 C22 119.8(8) yes
C17 C18 C19 121.8(8) yes
C17 C18 H181 119.1 no
C19 C18 H181 119.1 no
C18 C19 C20 118.7(8) yes
C18 C19 H191 120.5 no
C20 C19 H191 120.7 no
C19 C20 C21 119.8(8) yes
C19 C20 O23 124.0(7) yes
C21 C20 O23 116.2(6) yes
C20 C21 C22 121.0(7) yes
C20 C21 H211 118.9 no
C22 C21 H211 120.2 no
C17 C22 C21 118.9(8) yes
C17 C22 H221 119.9 no
C21 C22 H221 121.2 no
C20 O23 C24 115.5(6) yes
O23 C24 C25 108.7(7) yes
O23 C24 H241 111.1 no
C25 C24 H241 108.6 no
O23 C24 H242 108.9 no
C25 C24 H242 110.6 no
H241 C24 H242 109.0 no
C24 C25 O26 108.1(7) yes
C24 C25 H251 111.1 no
O26 C25 H251 111.5 no
C24 C25 H252 108.7 no
O26 C25 H252 109.6 no
H251 C25 H252 107.8 no
C25 O26 C27 111.0(6) yes
O26 C27 C28 108.8(7) yes
O26 C27 H271 108.4 no
C28 C27 H271 110.6 no
O26 C27 H272 110.6 no
C28 C27 H272 111.3 no
H271 C27 H272 106.9 no
C27 C28 O29 109.8(7) yes
C27 C28 H281 109.9 no
O29 C28 H281 107.5 no
C27 C28 H282 109.9 no
O29 C28 H282 109.6 no
H281 C28 H282 110.1 no
C28 O29 C30 111.7(6) yes
O29 C30 C31 107.4(7) yes
O29 C30 H301 107.1 no
C31 C30 H301 109.5 no
O29 C30 H302 110.3 no
C31 C30 H302 111.4 no
H301 C30 H302 111.0 no
C30 C31 O32 108.9(7) yes
C30 C31 H311 107.9 no
O32 C31 H311 108.1 no
C30 C31 H312 111.1 no
O32 C31 H312 109.9 no
H311 C31 H312 110.9 no
C31 O32 C33 112.2(6) yes
O32 C33 C34 108.4(7) yes
O32 C33 H331 110.3 no
C34 C33 H331 109.6 no
O32 C33 H332 108.3 no
C34 C33 H332 108.2 no
H331 C33 H332 111.9 no
C33 C34 O35 105.1(7) yes
C33 C34 H341 111.8 no
O35 C34 H341 112.3 no
C33 C34 H342 109.7 no
O35 C34 H342 107.6 no
H341 C34 H342 110.1 no
C34 O35 C36 117.6(6) yes
O35 C36 C37 114.8(7) yes
O35 C36 C41 125.5(7) yes
C37 C36 C41 119.6(7) yes
C36 C37 C38 121.3(7) yes
C36 C37 H371 119.8 no
C38 C37 H371 118.9 no
C37 C38 C39 119.2(8) yes
C37 C38 H381 120.8 no
C39 C38 H381 119.9 no
C38 C39 C40 119.1(7) yes
C38 C39 O42 123.6(7) yes
C40 C39 O42 117.2(7) yes
C39 C40 C41 120.4(7) yes
C39 C40 H401 118.4 no
C41 C40 H401 121.2 no
C40 C41 C36 120.2(7) yes
C40 C41 H411 119.0 no
C36 C41 H411 120.8 no
C39 O42 C43 116.7(6) yes
O42 C43 C44 108.4(7) yes
O42 C43 H431 110.5 no
C44 C43 H431 109.5 no
O42 C43 H432 108.4 no
C44 C43 H432 109.5 no
H431 C43 H432 110.5 no
C43 C44 N45 108.4(7) yes
C43 C44 H441 111.7 no
N45 C44 H441 109.4 no
C43 C44 H442 108.8 no
N45 C44 H442 108.1 no
H441 C44 H442 110.3 no
C44 N45 C46 121.8(7) yes
C44 N45 H451 119.2 no
C46 N45 H451 119.0 no
C9 C46 N45 115.2(7) yes
C9 C46 O47 123.6(8) yes
N45 C46 O47 121.3(8) yes
C52 C51 H511 110.6 no
C52 C51 H512 105.6 no
H511 C51 H512 109.5 no
C52 C51 H513 112.1 no
H511 C51 H513 109.5 no
H512 C51 H513 109.5 no
C51 C52 C53 108.1(9) yes
C51 C52 H521 112.5 no
C53 C52 H521 112.6 no
C51 C52 H522 106.0 no
C53 C52 H522 107.9 no
H521 C52 H522 109.5 no
C52 C53 C54 111.3(9) yes
C52 C53 H531 107.0 no
C54 C53 H531 108.4 no
C52 C53 H532 111.7 no
C54 C53 H532 108.9 no
H531 C53 H532 109.5 no
C53 C54 C55 110.2(8) yes
C53 C54 H541 110.2 no
C55 C54 H541 108.5 no
C53 C54 H542 108.7 no
C55 C54 H542 109.7 no
H541 C54 H542 109.5 no
C54 C55 C56 110.0(7) yes
C54 C55 H551 109.5 no
C56 C55 H551 109.7 no
C54 C55 H552 108.7 no
C56 C55 H552 109.5 no
H551 C55 H552 109.5 no
C55 C56 N57 107.7(7) yes
C55 C56 H561 109.6 no
N57 C56 H561 110.2 no
C55 C56 H562 109.8 no
N57 C56 H562 110.1 no
H561 C56 H562 109.5 no
C56 N57 C58 119.8(11) yes
C56 N57 H571 120.0 no
C58 N57 H571 120.2 no
N57 C58 O59 124.7(8) yes
N57 C58 C60 116.6(9) yes
O59 C58 C60 118.7(8) yes
C58 C60 C61 116.7(8) yes
C58 C60 C65 125.3(9) yes
C61 C60 C65 117.9(8) yes
C60 C61 N62 120.8(8) yes
C60 C61 H611 119.8 no
N62 C61 H611 119.4 no
C61 N62 C63 120.8(9) yes
C61 N62 C66 117.8(8) yes
C63 N62 C66 121.5(8) yes
N62 C63 C64 121.7(8) yes
N62 C63 H631 118.6 no
C64 C63 H631 119.7 no
C63 C64 C65 117.8(8) yes
C63 C64 C68 117.4(9) yes
C65 C64 C68 124.7(10) yes
C60 C65 C64 120.9(9) yes
C60 C65 H651 119.8 no
C64 C65 H651 119.3 no
N62 C66 H662 107.5 no
N62 C66 H661 106.4 no
H662 C66 H661 111.0 no
N62 C66 H663 110.1 no
H662 C66 H663 111.0 no
H661 C66 H663 110.7 no
C64 C68 O67 120.7(12) yes
C64 C68 N69 115.7(10) yes
O67 C68 N69 123.6(9) yes
C68 N69 C70 117.3(10) yes
C68 N69 H691 121.0 no
C70 N69 H691 121.6 no
N69 C70 C71 109.4(8) yes
N69 C70 H701 108.9 no
C71 C70 H701 110.3 no
N69 C70 H702 110.1 no
C71 C70 H702 108.6 no
H701 C70 H702 109.5 no
C70 C71 C72 110.0(8) yes
C70 C71 H711 109.3 no
C72 C71 H711 107.6 no
C70 C71 H712 110.1 no
C72 C71 H712 110.4 no
H711 C71 H712 109.5 no
C71 C72 C73 111.9(7) yes
C71 C72 H721 110.4 no
C73 C72 H721 109.0 no
C71 C72 H722 107.4 no
C73 C72 H722 108.6 no
H721 C72 H722 109.5 no
C72 C73 C74 108.1(8) yes
C72 C73 H731 109.1 no
C74 C73 H731 110.6 no
C72 C73 H732 109.7 no
C74 C73 H732 109.9 no
H731 C73 H732 109.5 no
C73 C74 C75 109.8(9) yes
C73 C74 H741 109.5 no
C75 C74 H741 109.0 no
C73 C74 H742 110.4 no
C75 C74 H742 108.5 no
H741 C74 H742 109.5 no
C74 C75 H751 110.7 no
C74 C75 H752 108.6 no
H751 C75 H752 109.5 no
C74 C75 H753 109.1 no
H751 C75 H753 109.5 no
H752 C75 H753 109.5 no
O82 N81 O83 120.2(11) yes
O82 N81 O84 127.0(11) yes
O83 N81 O84 108.6(12) yes
C104 C101 H1011 110.3 no
C104 C101 H1012 109.3 no
H1011 C101 H1012 109.5 no
C104 C101 H1013 108.8 no
H1011 C101 H1013 109.5 no
H1012 C101 H1013 109.5 no
C104 C102 H1021 109.2 no
C104 C102 H1022 110.1 no
H1021 C102 H1022 109.5 no
C104 C102 H1023 109.1 no
H1021 C102 H1023 109.5 no
H1022 C102 H1023 109.5 no
C104 C103 H1031 109.6 no
C104 C103 H1032 108.9 no
H1031 C103 H1032 109.5 no
C104 C103 H1033 109.9 no
H1031 C103 H1033 109.5 no
H1032 C103 H1033 109.5 no
C102 C104 C101 104.0(8) yes
C102 C104 C103 107.3(8) yes
C101 C104 C103 110.6(8) yes
C102 C104 C105 115.0(10) yes
C101 C104 C105 111.1(10) yes
C103 C104 C105 108.7(9) yes
C104 C105 C106 117.8(10) yes
C104 C105 C110 124.4(9) yes
C106 C105 C110 117.7(8) yes
C105 C106 C107 120.6(10) yes
C105 C106 H1061 119.0 no
C107 C106 H1061 120.4 no
C106 C107 C108 120.1(8) yes
C106 C107 C112 117.5(9) yes
C108 C107 C112 122.4(7) yes
C107 C108 C109 120.0(8) yes
C107 C108 H1081 117.4 no
C109 C108 H1081 122.6 no
C108 C109 C110 120.5(9) yes
C108 C109 C146 122.7(8) yes
C110 C109 C146 116.8(8) yes
C105 C110 C109 121.1(8) yes
C105 C110 H1101 119.6 no
C109 C110 H1101 119.3 no
C107 C112 O111 121.1(7) yes
C107 C112 N113 116.4(8) yes
O111 C112 N113 122.5(9) yes
C112 N113 C114 120.6(8) yes
C112 N113 H1131 119.7 no
C114 N113 H1131 119.8 no
N113 C114 C115 109.3(8) yes
N113 C114 H1141 109.9 no
C115 C114 H1141 108.0 no
N113 C114 H1142 109.6 no
C115 C114 H1142 109.5 no
H1141 C114 H1142 110.5 no
C114 C115 O116 106.9(7) yes
C114 C115 H1151 109.1 no
O116 C115 H1151 110.7 no
C114 C115 H1152 111.4 no
O116 C115 H1152 108.5 no
H1151 C115 H1152 110.2 no
C115 O116 C117 115.8(6) yes
O116 C117 C118 115.0(7) yes
O116 C117 C122 125.3(7) yes
C118 C117 C122 119.7(7) yes
C117 C118 C119 120.7(7) yes
C117 C118 H1181 118.9 no
C119 C118 H1181 120.4 no
C118 C119 C120 119.4(7) yes
C118 C119 H1191 120.6 no
C120 C119 H1191 120.0 no
C119 C120 C121 119.2(7) yes
C119 C120 O123 125.7(7) yes
C121 C120 O123 115.1(6) yes
C120 C121 C122 119.7(7) yes
C120 C121 H1211 120.9 no
C122 C121 H1211 119.5 no
C117 C122 C121 121.3(7) yes
C117 C122 H1221 118.0 no
C121 C122 H1221 120.7 no
C120 O123 C124 117.0(5) yes
O123 C124 C125 106.8(6) yes
O123 C124 H1241 111.2 no
C125 C124 H1241 110.1 no
O123 C124 H1242 111.0 no
C125 C124 H1242 108.8 no
H1241 C124 H1242 109.0 no
C124 C125 O126 109.6(6) yes
C124 C125 H1251 108.5 no
O126 C125 H1251 111.3 no
C124 C125 H1252 110.4 no
O126 C125 H1252 110.8 no
H1251 C125 H1252 106.2 no
C125 O126 C127 111.6(6) yes
O126 C127 C128 109.1(7) yes
O126 C127 H1271 111.9 no
C128 C127 H1271 110.0 no
O126 C127 H1272 108.0 no
C128 C127 H1272 107.0 no
H1271 C127 H1272 110.8 no
C127 C128 O129 108.9(6) yes
C127 C128 H1281 109.6 no
O129 C128 H1281 109.8 no
C127 C128 H1282 108.1 no
O129 C128 H1282 109.6 no
H1281 C128 H1282 110.8 no
C128 O129 C130 111.5(6) yes
O129 C130 C131 110.0(7) yes
O129 C130 H1301 109.5 no
C131 C130 H1301 108.7 no
O129 C130 H1302 110.8 no
C131 C130 H1302 108.4 no
H1301 C130 H1302 109.4 no
C130 C131 O132 107.1(6) yes
C130 C131 H1311 111.5 no
O132 C131 H1311 110.9 no
C130 C131 H1312 107.7 no
O132 C131 H1312 108.5 no
H1311 C131 H1312 110.9 no
C131 O132 C133 110.5(5) yes
O132 C133 C134 108.1(6) yes
O132 C133 H1331 110.9 no
C134 C133 H1331 111.8 no
O132 C133 H1332 108.3 no
C134 C133 H1332 110.5 no
H1331 C133 H1332 107.2 no
C133 C134 O135 107.7(6) yes
C133 C134 H1341 108.7 no
O135 C134 H1341 109.3 no
C133 C134 H1342 112.3 no
O135 C134 H1342 110.3 no
H1341 C134 H1342 108.5 no
C134 O135 C136 116.8(6) yes
O135 C136 C137 116.5(7) yes
O135 C136 C141 123.6(8) yes
C137 C136 C141 119.9(8) yes
C136 C137 C138 121.4(9) yes
C136 C137 H1371 120.0 no
C138 C137 H1371 118.5 no
C137 C138 C139 119.2(10) yes
C137 C138 H1381 120.8 no
C139 C138 H1381 119.9 no
C138 C139 C140 120.4(9) yes
C138 C139 O142 124.1(10) yes
C140 C139 O142 115.5(9) yes
C139 C140 C141 119.9(9) yes
C139 C140 H1401 120.2 no
C141 C140 H1401 119.9 no
C140 C141 C136 119.1(9) yes
C140 C141 H1411 120.2 no
C136 C141 H1411 120.7 no
C139 O142 C143 118.7(9) yes
O142 C143 C144 110.3(10) yes
O142 C143 H1431 108.4 no
C144 C143 H1431 110.9 no
O142 C143 H1432 108.3 no
C144 C143 H1432 109.0 no
H1431 C143 H1432 110.0 no
C143 C144 N145 112.8(8) yes
C143 C144 H1441 107.6 no
N145 C144 H1441 108.5 no
C143 C144 H1442 108.7 no
N145 C144 H1442 108.7 no
H1441 C144 H1442 110.6 no
C144 N145 C146 122.9(9) yes
C144 N145 H1451 119.2 no
C146 N145 H1451 117.8 no
C109 C146 N145 118.0(8) yes
C109 C146 O147 120.1(10) yes
N145 C146 O147 121.9(10) yes
C152 C151 H1511 109.6 no
C152 C151 H1512 111.7 no
H1511 C151 H1512 109.5 no
C152 C151 H1513 107.1 no
H1511 C151 H1513 109.5 no
H1512 C151 H1513 109.5 no
C151 C152 C153 109.7(9) yes
C151 C152 H1521 107.0 no
C153 C152 H1521 109.4 no
C151 C152 H1522 111.6 no
C153 C152 H1522 109.6 no
H1521 C152 H1522 109.5 no
C152 C153 C154 110.3(8) yes
C152 C153 H1531 109.1 no
C154 C153 H1531 110.9 no
C152 C153 H1532 109.7 no
C154 C153 H1532 107.4 no
H1531 C153 H1532 109.5 no
C153 C154 C155 110.2(7) yes
C153 C154 H1541 107.4 no
C155 C154 H1541 108.9 no
C153 C154 H1542 110.9 no
C155 C154 H1542 109.9 no
H1541 C154 H1542 109.5 no
C154 C155 C156 111.6(6) yes
C154 C155 H1551 109.5 no
C156 C155 H1551 109.1 no
C154 C155 H1552 108.6 no
C156 C155 H1552 108.6 no
H1551 C155 H1552 109.5 no
C155 C156 N157 111.3(7) yes
C155 C156 H1561 109.0 no
N157 C156 H1561 109.2 no
C155 C156 H1562 108.8 no
N157 C156 H1562 109.1 no
H1561 C156 H1562 109.5 no
C156 N157 C158 122.4(7) yes
C156 N157 H1571 118.6 no
C158 N157 H1571 118.9 no
N157 C158 O159 123.6(7) yes
N157 C158 C160 117.8(7) yes
O159 C158 C160 118.6(7) yes
C158 C160 C161 116.5(7) yes
C158 C160 C165 125.0(7) yes
C161 C160 C165 118.5(7) yes
C160 C161 N162 121.9(8) yes
C160 C161 H1611 119.7 no
N162 C161 H1611 118.3 no
C161 N162 C163 120.3(7) yes
C161 N162 C166 119.4(7) yes
C163 N162 C166 120.3(6) yes
N162 C163 C164 120.6(7) yes
N162 C163 H1631 118.7 no
C164 C163 H1631 120.7 no
C163 C164 C165 118.8(7) yes
C163 C164 C168 116.2(7) yes
C165 C164 C168 124.9(8) yes
C164 C165 C160 119.8(8) yes
C164 C165 H1651 119.2 no
C160 C165 H1651 121.1 no
N162 C166 H1661 110.9 no
N162 C166 H1662 108.9 no
H1661 C166 H1662 110.3 no
N162 C166 H1663 108.8 no
H1661 C166 H1663 109.1 no
H1662 C166 H1663 108.7 no
C164 C168 O167 118.6(8) yes
C164 C168 N169 117.7(8) yes
O167 C168 N169 123.6(8) yes
C168 N169 C170 124.3(10) yes
C168 N169 H1691 118.7 no
C170 N169 H1691 117.0 no
N169 C170 C171 108.2(7) yes
N169 C170 H1701 109.5 no
C171 C170 H1701 110.2 no
N169 C170 H1702 109.6 no
C171 C170 H1702 109.8 no
H1701 C170 H1702 109.5 no
C170 C171 C172 109.2(8) yes
C170 C171 H1711 109.3 no
C172 C171 H1711 111.5 no
C170 C171 H1712 110.2 no
C172 C171 H1712 107.2 no
H1711 C171 H1712 109.5 no
C174 C173 C172 108.3(8) yes
C174 C173 H1731 111.8 no
C172 C173 H1731 113.6 no
C174 C173 H1732 108.3 no
C172 C173 H1732 105.0 no
H1731 C173 H1732 109.5 no
C173 C174 C175 108.7(9) yes
C173 C174 H1741 108.9 no
C175 C174 H1741 109.2 no
C173 C174 H1742 112.0 no
C175 C174 H1742 108.6 no
H1741 C174 H1742 109.5 no
C174 C175 H1751 110.8 no
C174 C175 H1752 108.5 no
H1751 C175 H1752 109.5 no
C174 C175 H1753 109.1 no
H1751 C175 H1753 109.5 no
H1752 C175 H1753 109.5 no
O182 N181 O183 119.2(9) yes
O182 N181 O184 119.3(7) yes
O183 N181 O184 121.4(9) yes
C171 C172 C173 109.8(8) yes
C171 C172 H1721 107.0 no
C173 C172 H1721 105.1 no
C171 C172 H1722 111.4 no
C173 C172 H1722 113.7 no
H1721 C172 H1722 109.5 no
O203 C204 C205 109.6(9) yes
O203 C204 H2041 107.9 no
C205 C204 H2041 100.6 no
O203 C204 H2042 112.5 no
C205 C204 H2042 115.8 no
H2041 C204 H2042 109.5 no
C204 O203 C202 109.1(9) yes
C202 C201 H2011 107.9 no
C202 C201 H2012 111.7 no
H2011 C201 H2012 109.5 no
C202 C201 H2013 108.8 no
H2011 C201 H2013 109.5 no
H2012 C201 H2013 109.5 no
C201 C202 O203 110.0(9) yes
C201 C202 H2021 108.4 no
O203 C202 H2021 109.9 no
C201 C202 H2022 111.4 no
O203 C202 H2022 107.7 no
H2021 C202 H2022 109.5 no
C204 C205 H2051 111.7 no
C204 C205 H2052 115.7 no
H2051 C205 H2052 109.5 no
C204 C205 H2053 100.5 no
H2051 C205 H2053 109.5 no
H2052 C205 H2053 109.5 no

loop_
_geom_bond_atom_site_label_1
_geom_bond_atom_site_label_2
_geom_bond_distance
_geom_bond_publ_flag
C1 C4 1.523(9) yes
C1 H11 0.974 no
C1 H12 0.982 no
C1 H13 0.970 no
C2 C4 1.516(8) yes
C2 H22 0.971 no
C2 H23 0.973 no
C2 H21 0.965 no
C3 C4 1.505(9) yes
C3 H33 0.960 no
C3 H31 0.966 no
C3 H32 0.957 no
C4 C5 1.538(8) yes
C5 C6 1.387(13) yes
C5 C10 1.417(14) yes
C6 C7 1.403(12) yes
C6 H61 0.934 no
C7 C8 1.374(11) yes
C7 C12 1.489(13) yes
C8 C9 1.379(12) yes
C8 H81 0.931 no
C9 C10 1.389(12) yes
C9 C46 1.501(12) yes
C10 H101 0.937 no
O11 C12 1.230(11) yes
C12 N13 1.353(12) yes
N13 C14 1.443(13) yes
N13 H131 0.900 no
C14 C15 1.507(15) yes
C14 H141 0.971 no
C14 H142 0.973 no
C15 O16 1.442(13) yes
C15 H151 0.978 no
C15 H152 0.967 no
O16 C17 1.378(12) yes
C17 C18 1.381(8) yes
C17 C22 1.402(7) yes
C18 C19 1.385(8) yes
C18 H181 0.930 no
C19 C20 1.400(7) yes
C19 H191 0.923 no
C20 C21 1.398(8) yes
C20 O23 1.357(11) yes
C21 C22 1.390(8) yes
C21 H211 0.929 no
C22 H221 0.942 no
O23 C24 1.450(12) yes
C24 C25 1.509(8) yes
C24 H241 0.981 no
C24 H242 0.977 no
C25 O26 1.424(7) yes
C25 H251 0.980 no
C25 H252 0.977 no
O26 C27 1.437(7) yes
C27 C28 1.501(8) yes
C27 H271 0.980 no
C27 H272 0.991 no
C28 O29 1.427(7) yes
C28 H281 0.977 no
C28 H282 0.983 no
O29 C30 1.425(7) yes
C30 C31 1.507(8) yes
C30 H301 0.971 no
C30 H302 0.973 no
C31 O32 1.430(7) yes
C31 H311 0.965 no
C31 H312 0.981 no
O32 C33 1.421(8) yes
C33 C34 1.524(8) yes
C33 H331 0.993 no
C33 H332 0.990 no
C34 O35 1.438(10) yes
C34 H341 0.988 no
C34 H342 0.973 no
O35 C36 1.386(9) yes
C36 C37 1.368(12) yes
C36 C41 1.388(11) yes
C37 C38 1.402(11) yes
C37 H371 0.931 no
C38 C39 1.404(11) yes
C38 H381 0.939 no
C39 C40 1.393(11) yes
C39 O42 1.371(9) yes
C40 C41 1.395(11) yes
C40 H401 0.930 no
C41 H411 0.930 no
O42 C43 1.422(10) yes
C43 C44 1.510(11) yes
C43 H431 0.969 no
C43 H432 0.963 no
C44 N45 1.458(10) yes
C44 H441 0.960 no
C44 H442 0.971 no
N45 C46 1.344(10) yes
N45 H451 0.900 no
C46 O47 1.244(10) yes
C51 C52 1.509(9) yes
C51 H511 0.950 no
C51 H512 0.950 no
C51 H513 0.950 no
C52 C53 1.520(9) yes
C52 H521 0.950 no
C52 H522 0.950 no
C53 C54 1.527(9) yes
C53 H531 0.950 no
C53 H532 0.950 no
C54 C55 1.526(9) yes
C54 H541 0.950 no
C54 H542 0.950 no
C55 C56 1.520(9) yes
C55 H551 0.950 no
C55 H552 0.950 no
C56 N57 1.474(14) yes
C56 H561 0.950 no
C56 H562 0.950 no
N57 C58 1.328(13) yes
N57 H571 0.900 no
C58 O59 1.240(12) yes
C58 C60 1.514(8) yes
C60 C61 1.364(13) yes
C60 C65 1.419(12) yes
C61 N62 1.364(10) yes
C61 H611 0.917 no
N62 C63 1.334(12) yes
N62 C66 1.463(13) yes
C63 C64 1.389(15) yes
C63 H631 0.935 no
C64 C65 1.368(13) yes
C64 C68 1.506(8) yes
C65 H651 0.927 no
C66 H662 0.961 no
C66 H661 0.960 no
C66 H663 0.974 no
O67 C68 1.227(14) yes
C68 N69 1.314(16) yes
N69 C70 1.447(14) yes
N69 H691 0.900 no
C70 C71 1.513(9) yes
C70 H701 0.950 no
C70 H702 0.950 no
C71 C72 1.513(9) yes
C71 H711 0.950 no
C71 H712 0.950 no
C72 C73 1.517(9) yes
C72 H721 0.950 no
C72 H722 0.950 no
C73 C74 1.528(9) yes
C73 H731 0.950 no
C73 H732 0.950 no
C74 C75 1.521(10) yes
C74 H741 0.950 no
C74 H742 0.950 no
C75 H751 0.950 no
C75 H752 0.950 no
C75 H753 0.950 no
N81 O82 1.167(13) yes
N81 O83 1.246(14) yes
N81 O84 1.297(15) yes
C101 C104 1.495(9) yes
C101 H1011 0.950 no
C101 H1012 0.950 no
C101 H1013 0.950 no
C102 C104 1.514(9) yes
C102 H1021 0.950 no
C102 H1022 0.950 no
C102 H1023 0.950 no
C103 C104 1.494(9) yes
C103 H1031 0.950 no
C103 H1032 0.950 no
C103 H1033 0.950 no
C104 C105 1.529(8) yes
C105 C106 1.408(15) yes
C105 C110 1.445(16) yes
C106 C107 1.425(11) yes
C106 H1061 0.917 no
C107 C108 1.392(13) yes
C107 C112 1.481(13) yes
C108 C109 1.412(12) yes
C108 H1081 0.932 no
C109 C110 1.377(12) yes
C109 C146 1.512(14) yes
C110 H1101 0.936 no
O111 C112 1.245(12) yes
C112 N113 1.346(10) yes
N113 C114 1.456(11) yes
N113 H1131 0.900 no
C114 C115 1.513(11) yes
C114 H1141 0.985 no
C114 H1142 0.977 no
C115 O116 1.438(10) yes
C115 H1151 0.980 no
C115 H1152 0.977 no
O116 C117 1.402(9) yes
C117 C118 1.376(11) yes
C117 C122 1.375(11) yes
C118 C119 1.393(10) yes
C118 H1181 0.936 no
C119 C120 1.396(10) yes
C119 H1191 0.938 no
C120 C121 1.408(11) yes
C120 O123 1.392(9) yes
C121 C122 1.368(11) yes
C121 H1211 0.933 no
C122 H1221 0.933 no
O123 C124 1.426(9) yes
C124 C125 1.508(7) yes
C124 H1241 0.968 no
C124 H1242 0.988 no
C125 O126 1.430(7) yes
C125 H1251 0.987 no
C125 H1252 0.970 no
O126 C127 1.432(7) yes
C127 C128 1.513(8) yes
C127 H1271 0.963 no
C127 H1272 0.972 no
C128 O129 1.424(7) yes
C128 H1281 0.976 no
C128 H1282 0.960 no
O129 C130 1.423(7) yes
C130 C131 1.511(8) yes
C130 H1301 0.979 no
C130 H1302 0.991 no
C131 O132 1.432(7) yes
C131 H1311 0.991 no
C131 H1312 0.987 no
O132 C133 1.407(7) yes
C133 C134 1.518(7) yes
C133 H1331 0.965 no
C133 H1332 0.966 no
C134 O135 1.414(10) yes
C134 H1341 0.964 no
C134 H1342 0.952 no
O135 C136 1.369(9) yes
C136 C137 1.370(13) yes
C136 C141 1.394(12) yes
C137 C138 1.371(12) yes
C137 H1371 0.935 no
C138 C139 1.397(14) yes
C138 H1381 0.932 no
C139 C140 1.370(16) yes
C139 O142 1.382(11) yes
C140 C141 1.406(14) yes
C140 H1401 0.935 no
C141 H1411 0.937 no
O142 C143 1.401(13) yes
C143 C144 1.482(13) yes
C143 H1431 0.967 no
C143 H1432 0.976 no
C144 N145 1.447(12) yes
C144 H1441 0.973 no
C144 H1442 0.971 no
N145 C146 1.355(13) yes
N145 H1451 0.900 no
C146 O147 1.222(11) yes
C151 C152 1.513(10) yes
C151 H1511 0.950 no
C151 H1512 0.950 no
C151 H1513 0.950 no
C152 C153 1.523(9) yes
C152 H1521 0.950 no
C152 H1522 0.950 no
C153 C154 1.537(9) yes
C153 H1531 0.950 no
C153 H1532 0.950 no
C154 C155 1.538(9) yes
C154 H1541 0.950 no
C154 H1542 0.950 no
C155 C156 1.537(8) yes
C155 H1551 0.950 no
C155 H1552 0.950 no
C156 N157 1.470(10) yes
C156 H1561 0.950 no
C156 H1562 0.950 no
N157 C158 1.334(11) yes
N157 H1571 0.900 no
C158 O159 1.228(10) yes
C158 C160 1.513(7) yes
C160 C161 1.378(11) yes
C160 C165 1.399(11) yes
C161 N162 1.354(9) yes
C161 H1611 0.927 no
N162 C163 1.356(10) yes
N162 C166 1.470(11) yes
C163 C164 1.397(12) yes
C163 H1631 0.940 no
C164 C165 1.400(10) yes
C164 C168 1.506(8) yes
C165 H1651 0.944 no
C166 H1661 0.965 no
C166 H1662 0.946 no
C166 H1663 0.966 no
O167 C168 1.277(10) yes
C168 N169 1.341(13) yes
N169 C170 1.468(14) yes
N169 H1691 0.900 no
C170 C171 1.511(9) yes
C170 H1701 0.950 no
C170 H1702 0.950 no
C171 C172 1.535(9) yes
C171 H1711 0.950 no
C171 H1712 0.950 no
C173 C174 1.511(9) yes
C173 C172 1.523(9) yes
C173 H1731 0.950 no
C173 H1732 0.950 no
C174 C175 1.534(10) yes
C174 H1741 0.950 no
C174 H1742 0.950 no
C175 H1751 0.950 no
C175 H1752 0.950 no
C175 H1753 0.950 no
N181 O182 1.266(10) yes
N181 O183 1.229(10) yes
N181 O184 1.224(10) yes
C172 H1721 0.950 no
C172 H1722 0.950 no
C204 O203 1.427(10) yes
C204 C205 1.513(10) yes
C204 H2041 0.950 no
C204 H2042 0.950 no
O203 C202 1.439(10) yes
C201 C202 1.524(10) yes
C201 H2011 0.950 no
C201 H2012 0.950 no
C201 H2013 0.950 no
C202 H2021 0.950 no
C202 H2022 0.950 no
C205 H2051 0.950 no
C205 H2052 0.950 no
C205 H2053 0.950 no

loop_
_geom_hbond_atom_site_label_D
_geom_hbond_atom_site_label_H
_geom_hbond_atom_site_label_A
_geom_hbond_site_symmetry_A
_geom_hbond_angle_DHA
_geom_hbond_distance_DH
_geom_hbond_distance_HA
_geom_hbond_distance_DA
_geom_hbond_publ_flag
C8 H81 O82 2_656 131.9(3) 0.931 2.600 3.295(17) yes
C27 H271 O167 2_756 154.3(3) 0.980 2.506 3.415(17) yes
C43 H431 O84 2_656 168.5(4) 0.969 2.482 3.437(17) yes
C44 H441 O159 . 163.3(3) 0.960 2.361 3.291(17) yes
C65 H651 O83 . 175.8(3) 0.927 2.177 3.102(17) yes
C66 H662 O29 2_646 169.1(3) 0.961 2.418 3.367(17) yes
C66 H661 O111 1_556 144.1(3) 0.960 2.400 3.228(17) yes
C66 H663 O147 1_456 142.5(3) 0.974 2.478 3.304(17) yes
C108 H1081 O182 2_646 161.6(3) 0.932 2.544 3.441(17) yes
C114 H1142 O59 1_554 147.2(3) 0.977 2.398 3.262(17) yes
C131 H1311 O67 2_646 157.9(3) 0.991 2.520 3.459(17) yes
C144 H1441 O59 1_654 142.2(3) 0.973 2.475 3.297(17) yes
C161 H1611 O47 . 136.2(2) 0.927 2.540 3.273(17) yes
C166 H1661 O129 2_656 162.8(3) 0.965 2.356 3.290(17) yes
C166 H1662 O47 . 141.9(3) 0.946 2.379 3.178(17) yes
C166 H1663 O11 1_455 149.1(3) 0.966 2.273 3.141(17) yes
N145 H1451 O182 2_646 152.8(3) 0.900 2.158 2.987(17) yes
N113 H1131 O184 2_646 165.6(3) 0.900 2.146 3.026(17) yes
N13 H131 O82 2_656 168.7(4) 0.900 2.414 3.301(17) yes
N45 H451 O82 2_656 165.6(3) 0.900 2.260 3.140(17) yes
N157 H1571 O184 . 138.8(3) 0.900 2.073 2.813(17) yes
N169 H1691 O183 . 146.7(4) 0.900 2.053 2.848(17) yes
N69 H691 O83 . 159.0(4) 0.900 2.143 3.000(17) yes
N57 H571 O82 . 129.8(3) 0.900 2.443 3.098(17) yes
N57 H571 O83 . 172.3(3) 0.900 2.455 3.349(17) yes
C73 H732 O84 . 149.9(5) 0.950 2.589 3.443(17) yes
C151 H1511 O84 2_556 158.4(7) 0.950 2.541 3.442(17) yes

loop_
_oxford_twin_element_scale_factors
0.680(2)
0.179(5)
0.141(5)
